data_7120156
loop_
_publ_author_name
'Liu, Sijie'
'sun, zhihua'
'Ji, Chengmin'
'li, lina'
'Zhao, Sangen'
'Luo, Junhua'

_publ_section_title
;
 Exceptional bi-step switching of quadratic nonlinear optical properties
 in a one-dimensional channel compound
;
_journal_name_full 'Chem. Commun.'
_journal_paper_doi 10.1039/C7CC02625K
_journal_year 2017
_chemical_formula_sum 'C4 H18 N2 O5 S'
_chemical_formula_weight 206.26
_chemical_name_systematic
; 
 ? 
;
_space_group_IT_number 62
_symmetry_cell_setting orthorhombic
_symmetry_space_group_name_Hall '-P 2ac 2n'
_symmetry_space_group_name_H-M 'P n m a'
_atom_sites_solution_hydrogens geom
_atom_sites_solution_primary direct
_atom_sites_solution_secondary difmap
_audit_creation_method SHELXL-97
_audit_update_record
;
2017-03-22 deposited with the CCDC.
2017-05-19 downloaded from the CCDC.
;
_cell_angle_alpha 90.00
_cell_angle_beta 90.00
_cell_angle_gamma 90.00
_cell_formula_units_Z 4
_cell_length_a 10.5127(2)
_cell_length_b 6.39920(10)
_cell_length_c 14.8280(3)
_cell_measurement_reflns_used 2905
_cell_measurement_temperature 295(2)
_cell_measurement_theta_max 66.6
_cell_measurement_theta_min 5.2
_cell_volume 997.52(3)
_computing_structure_refinement 'SHELXL-97 (Sheldrick, 1997)'
_computing_structure_solution 'SHELXS-97 (Sheldrick, 1990)'
_diffrn_ambient_temperature 295(2)
_diffrn_measured_fraction_theta_full 0.968
_diffrn_measured_fraction_theta_max 0.968
_diffrn_measurement_device_type 'SuperNova, Dual, Cu at zero, Atlas'
_diffrn_radiation_monochromator graphite
_diffrn_radiation_source 'fine-focus sealed tube'
_diffrn_radiation_type CuK\a
_diffrn_radiation_wavelength 1.54184
_diffrn_reflns_av_R_equivalents 0.0136
_diffrn_reflns_av_sigmaI/netI 0.0138
_diffrn_reflns_limit_h_max 12
_diffrn_reflns_limit_h_min -12
_diffrn_reflns_limit_k_max 7
_diffrn_reflns_limit_k_min -5
_diffrn_reflns_limit_l_max 15
_diffrn_reflns_limit_l_min -17
_diffrn_reflns_number 2905
_diffrn_reflns_theta_full 66.57
_diffrn_reflns_theta_max 66.57
_diffrn_reflns_theta_min 5.16
_exptl_absorpt_coefficient_mu 2.890
_exptl_absorpt_correction_T_max 0.5956
_exptl_absorpt_correction_T_min 0.5319
_exptl_crystal_colour colourless
_exptl_crystal_density_diffrn 1.373
_exptl_crystal_density_method 'not measured'
_exptl_crystal_description block
_exptl_crystal_F_000 448
_exptl_crystal_size_max 0.25
_exptl_crystal_size_mid 0.20
_exptl_crystal_size_min 0.20
_refine_diff_density_max 0.351
_refine_diff_density_min -0.291
_refine_diff_density_rms 0.042
_refine_ls_extinction_method none
_refine_ls_goodness_of_fit_ref 1.124
_refine_ls_hydrogen_treatment mixed
_refine_ls_matrix_type full
_refine_ls_number_parameters 104
_refine_ls_number_reflns 942
_refine_ls_number_restraints 0
_refine_ls_restrained_S_all 1.124
_refine_ls_R_factor_all 0.0323
_refine_ls_R_factor_gt 0.0308
_refine_ls_shift/su_max 0.000
_refine_ls_shift/su_mean 0.000
_refine_ls_structure_factor_coef Fsqd
_refine_ls_weighting_details 'calc w=1/[\s^2^(Fo^2^)+(0.0498P)^2^+0.2813P] where P=(Fo^2^+2Fc^2^)/3'
_refine_ls_weighting_scheme calc
_refine_ls_wR_factor_gt 0.0831
_refine_ls_wR_factor_ref 0.0840
_reflns_number_gt 901
_reflns_number_total 942
_reflns_threshold_expression >2sigma(I)
_cod_data_source_file c7cc02625k2.cif
_cod_data_source_block RTP
_cod_original_sg_symbol_H-M Pnma
_cod_database_code 7120156

loop_
_symmetry_equiv_pos_as_xyz
'x, y, z'
'-x+1/2, -y, z+1/2'
'x+1/2, -y+1/2, -z+1/2'
'-x, y+1/2, -z'
'-x, -y, -z'
'x-1/2, y, -z-1/2'
'-x-1/2, y-1/2, z-1/2'
'x, -y-1/2, z'

loop_
_atom_site_label
_atom_site_type_symbol
_atom_site_fract_x
_atom_site_fract_y
_atom_site_fract_z
_atom_site_U_iso_or_equiv
_atom_site_adp_type
_atom_site_occupancy
_atom_site_symmetry_multiplicity
_atom_site_calc_flag
_atom_site_refinement_flags
_atom_site_disorder_group
S1 S 0.20185(4) 0.2500 0.08921(3) 0.0222(2) Uani 1 2 d S .
O1 O 0.2496(2) 0.2500 -0.00285(12) 0.0616(6) Uani 1 2 d S .
N5 N -0.0049(2) 0.7500 0.11456(15) 0.0371(5) Uani 1 2 d S .
N1 N 0.64267(15) 0.2500 0.11267(12) 0.0253(4) Uani 1 2 d S .
O6 O 0.34152(19) 0.7500 0.22602(14) 0.0496(5) Uani 1 2 d S .
C1 C 0.6008(2) 0.2500 0.01640(15) 0.0362(5) Uani 1 2 d S .
C3 C 0.59322(17) 0.0602(3) 0.15809(12) 0.0461(5) Uani 1 1 d . .
H3A H 0.6111 0.0676 0.2229 0.055 Uiso 1 1 d R .
H3B H 0.6344 -0.0638 0.1326 0.055 Uiso 1 1 d R .
H3C H 0.5011 0.0513 0.1485 0.055 Uiso 1 1 d R .
O4 O 0.2836(2) 0.1287(4) 0.14612(18) 0.0535(7) Uani 0.50 1 d P 3
O3 O 0.1986(2) 0.4692(4) 0.12431(17) 0.0413(6) Uani 0.50 1 d P 2
C2 C 0.7845(2) 0.2500 0.1159(3) 0.0525(7) Uani 1 2 d S .
O2 O 0.0728(2) 0.1696(5) 0.0889(2) 0.0666(9) Uani 0.50 1 d P .
H2 H 0.0478 0.8692 0.1108 0.080 Uiso 1 1 d R .
H1A H 0.514(4) 0.2500 0.015(3) 0.080 Uiso 1 2 d S .
H1B H 0.636(2) 0.127(4) -0.0125(17) 0.080 Uiso 1 1 d . .
H3 H -0.051(3) 0.7500 0.167(2) 0.043(7) Uiso 1 2 d S .
H1 H -0.050(3) 0.7500 0.069(2) 0.053(9) Uiso 1 2 d S .
H2A H 0.811(3) 0.2500 0.176(2) 0.051(8) Uiso 1 2 d S .
H2B H 0.814(2) 0.128(4) 0.0818(17) 0.087(9) Uiso 1 1 d . .
H6A H 0.3096(18) 0.846(3) 0.2031(14) 0.051(6) Uiso 1 1 d . .

loop_
_atom_site_aniso_label
_atom_site_aniso_U_11
_atom_site_aniso_U_22
_atom_site_aniso_U_33
_atom_site_aniso_U_23
_atom_site_aniso_U_13
_atom_site_aniso_U_12
S1 0.0211(3) 0.0209(3) 0.0245(3) 0.000 -0.00058(16) 0.000
O1 0.1002(16) 0.0508(11) 0.0338(10) 0.000 0.0229(10) 0.000
N5 0.0393(10) 0.0364(11) 0.0358(10) 0.000 -0.0071(9) 0.000
N1 0.0232(8) 0.0242(8) 0.0285(9) 0.000 -0.0022(6) 0.000
O6 0.0563(11) 0.0362(10) 0.0562(12) 0.000 -0.0198(10) 0.000
C1 0.0421(12) 0.0387(12) 0.0277(11) 0.000 -0.0031(10) 0.000
C3 0.0590(10) 0.0394(10) 0.0400(9) 0.0116(8) -0.0027(8) -0.0145(8)
O4 0.0585(15) 0.0472(16) 0.0548(15) 0.0115(13) -0.0166(12) 0.0201(13)
O3 0.0493(13) 0.0266(12) 0.0480(14) -0.0108(11) 0.0007(10) 0.0007(10)
C2 0.0236(11) 0.066(2) 0.068(2) 0.000 -0.0066(12) 0.000
O2 0.0261(12) 0.0526(16) 0.121(3) -0.0019(15) -0.0068(12) -0.0154(10)

loop_
_atom_type_symbol
_atom_type_description
_atom_type_scat_dispersion_real
_atom_type_scat_dispersion_imag
_atom_type_scat_source
C C 0.0181 0.0091 'International Tables Vol C Tables 4.2.6.8 and 6.1.1.4'
H H 0.0000 0.0000 'International Tables Vol C Tables 4.2.6.8 and 6.1.1.4'
N N 0.0311 0.0180 'International Tables Vol C Tables 4.2.6.8 and 6.1.1.4'
O O 0.0492 0.0322 'International Tables Vol C Tables 4.2.6.8 and 6.1.1.4'
S S 0.3331 0.5567 'International Tables Vol C Tables 4.2.6.8 and 6.1.1.4'

loop_
_geom_angle_atom_site_label_1
_geom_angle_atom_site_label_2
_geom_angle_atom_site_label_3
_geom_angle
_geom_angle_site_symmetry_1
_geom_angle_site_symmetry_3
O4 S1 O4 65.6(2) 8_565 .
O4 S1 O2 111.74(17) 8_565 8_565
O4 S1 O2 139.00(18) . 8_565
O4 S1 O2 139.00(18) 8_565 .
O4 S1 O2 111.74(17) . .
O2 S1 O2 41.6(2) 8_565 .
O4 S1 O1 110.23(14) 8_565 .
O4 S1 O1 110.23(14) . .
O2 S1 O1 108.65(16) 8_565 .
O2 S1 O1 108.65(16) . .
O4 S1 O3 45.67(14) 8_565 .
O4 S1 O3 108.47(17) . .
O2 S1 O3 69.32(15) 8_565 .
O2 S1 O3 108.17(15) . .
O1 S1 O3 109.54(10) . .
O4 S1 O3 108.47(17) 8_565 8_565
O4 S1 O3 45.67(14) . 8_565
O2 S1 O3 108.17(15) 8_565 8_565
O2 S1 O3 69.32(15) . 8_565
O1 S1 O3 109.54(10) . 8_565
O3 S1 O3 139.2(2) . 8_565
C3 N1 C3 109.98(18) 8_565 .
C3 N1 C2 109.62(12) 8_565 .
C3 N1 C2 109.62(12) . .
C3 N1 C1 109.31(11) 8_565 .
C3 N1 C1 109.31(11) . .
C2 N1 C1 109.0(2) . .
S1 O4 O4 57.19(12) . 8_565
S1 O3 O2 54.07(11) . 8_565
O2 O2 S1 69.22(12) 8_565 .
O2 O2 O3 121.97(12) 8_565 8_565
S1 O2 O3 56.61(12) . 8_565

loop_
_geom_bond_atom_site_label_1
_geom_bond_atom_site_label_2
_geom_bond_distance
_geom_bond_site_symmetry_2
S1 O4 1.433(2) 8_565
S1 O4 1.433(2) .
S1 O2 1.451(2) 8_565
S1 O2 1.451(2) .
S1 O1 1.4544(17) .
S1 O3 1.496(2) .
S1 O3 1.496(2) 8_565
N1 C3 1.4830(18) 8_565
N1 C3 1.4830(18) .
N1 C2 1.492(3) .
N1 C1 1.494(3) .
O4 O4 1.553(6) 8_565
O3 O2 1.677(3) 8_565
O2 O2 1.030(6) 8_565
O2 O3 1.677(3) 8_565
